data_4083991
loop_
_publ_author_name
'Mata, Jos\'e A.'
'Chianese, Anthony R.'
'Miecznikowski, John R.'
'Poyatos, Macarena'
'Peris, Eduardo'
'Faller, Jack W.'
'Crabtree, Robert H.'

_publ_section_title
;
 Reactivity Differences in the Syntheses of Chelating N-Heterocyclic
 Carbene Complexes of Rhodium Are Ascribed to Ligand Anisotropy
;
_journal_issue 6
_journal_name_full Organometallics
_journal_page_first 1253
_journal_paper_doi 10.1021/om034240+
_journal_volume 23
_journal_year 2004
_chemical_formula_moiety 'C20 H30 N4 O2 Rh, F6 P'
_chemical_formula_sum 'C20 H30 F6 N4 O2 P Rh'
_chemical_formula_weight 606.35
_space_group_IT_number 14
_symmetry_cell_setting monoclinic
_symmetry_Int_Tables_number 14
_symmetry_space_group_name_Hall '-P 2ybc'
_symmetry_space_group_name_H-M 'P 1 21/c 1'
_cell_angle_alpha 90
_cell_angle_beta 92.3168(11)
_cell_angle_gamma 90
_cell_formula_units_Z 4
_cell_length_a 8.0673(2)
_cell_length_b 17.9244(5)
_cell_length_c 17.2088(5)
_cell_measurement_reflns_used 9632
_cell_measurement_temperature 183.2
_cell_measurement_theta_max 27.5
_cell_measurement_theta_min 1.0
_cell_volume 2486.38(12)
_computing_cell_refinement Denzo-SMN
_computing_data_collection 'Nonius Collect'
_computing_data_reduction Denzo-SMN
_computing_publication_material 'teXsan for Windows v. 1.06 (MSC 1999)'
_computing_structure_refinement 'teXsan for Windows v. 1.06 (MSC 1999)'
_computing_structure_solution
;
SIR92 (Altomare, et. al. 1994)
;
_diffrn_ambient_temperature 183.2
_diffrn_measurement_device 'Nonius Kappa CCD'
_diffrn_measurement_method \w
_diffrn_orient_matrix_UB_11 0.00000
_diffrn_orient_matrix_UB_12 0.00000
_diffrn_orient_matrix_UB_13 0.00000
_diffrn_orient_matrix_UB_21 0.00000
_diffrn_orient_matrix_UB_22 0.00000
_diffrn_orient_matrix_UB_23 0.00000
_diffrn_orient_matrix_UB_31 0.00000
_diffrn_orient_matrix_UB_32 0.00000
_diffrn_orient_matrix_UB_33 0.00000
_diffrn_radiation_detector CCD
_diffrn_radiation_monochromator graphite
_diffrn_radiation_source 'X-ray tube'
_diffrn_radiation_type 'Mo K\a'
_diffrn_radiation_wavelength 0.7107
_diffrn_reflns_av_R_equivalents 0.03600
_diffrn_reflns_av_sigmaI/netI 0.109
_diffrn_reflns_limit_h_max 10
_diffrn_reflns_limit_h_min -9
_diffrn_reflns_limit_k_max 22
_diffrn_reflns_limit_k_min -23
_diffrn_reflns_limit_l_max 22
_diffrn_reflns_limit_l_min -22
_diffrn_reflns_number 9930
_diffrn_reflns_reduction_process 'Lp corrections applied'
_diffrn_reflns_theta_max 27.50
_diffrn_reflns_theta_min 1.18
_diffrn_standards_decay_% 0.00
_diffrn_standards_interval_count 0
_diffrn_standards_number 0
_exptl_absorpt_coefficient_mu 0.819
_exptl_absorpt_correction_type none
_exptl_crystal_colour yellow
_exptl_crystal_density_diffrn 1.620
_exptl_crystal_density_meas ?
_exptl_crystal_description prism
_exptl_crystal_F_000 1232.00
_exptl_crystal_size_max 0.14
_exptl_crystal_size_mid 0.12
_exptl_crystal_size_min 0.10
_refine_diff_density_max 1.34
_refine_diff_density_min -0.69
_refine_ls_extinction_method none
_refine_ls_goodness_of_fit_all 1.170
_refine_ls_goodness_of_fit_ref 1.310
_refine_ls_hydrogen_treatment noref
_refine_ls_matrix_type full
_refine_ls_number_constraints 0
_refine_ls_number_parameters 307
_refine_ls_number_reflns 3481
_refine_ls_number_restraints 0
_refine_ls_R_factor_all 0.0711
_refine_ls_R_factor_gt 0.037
_refine_ls_shift/su_max 0.0000
_refine_ls_shift/su_mean 0.0000
_refine_ls_structure_factor_coef F
_refine_ls_weighting_details 'w = 1/[\s^2^(Fo) + 0.00002|Fo|^2^]'
_refine_ls_weighting_scheme sigma
_refine_ls_wR_factor_all 0.046
_refine_ls_wR_factor_ref 0.040
_reflns_number_gt 3481
_reflns_number_total 5785
_reflns_threshold_expression I>3.00\s(I)
_cod_data_source_file om034240%2Bsi20031023_035210.cif
_cod_data_source_block '_2321[Rh(CO)2(biscarbene)]'
_cod_depositor_comments
;
The following automatic conversions were performed:

'_exptl_crystal_density_meas' value 'not measured' was changed to '?'
- the value is perceived as not measured.

Automatic conversion script
Id: cif_fix_values 3008 2015-01-20 13:52:24Z robertas 
;
_cod_original_cell_volume 2486.38(10)
_cod_original_sg_symbol_H-M 'P 21/c     '
_cod_original_formula_sum 'C20 H30 F6 N4 O2 P Rh '
_cod_database_code 4083991

loop_
_symmetry_equiv_pos_as_xyz
'   +x,   +y,   +z'
'   -x,1/2+y,1/2-z'
'   -x,   -y,   -z'
'   +x,1/2-y,1/2+z'

loop_
_atom_site_label
_atom_site_fract_x
_atom_site_fract_y
_atom_site_fract_z
_atom_site_U_iso_or_equiv
_atom_site_occupancy
_atom_site_adp_type
_atom_site_calc_flag
Rh(1) 0.46939(3) 0.17663(2) 0.14853(2) 0.02245(8) 1.000 Uani d
P(2) 0.68573(12) 0.27505(6) -0.07914(6) 0.0282(3) 1.000 Uani d
F(1) 0.5243(3) 0.2318(2) -0.0596(2) 0.0733(9) 1.000 Uani d
F(2) 0.6834(3) 0.3195(1) 0.00036(13) 0.0614(9) 1.000 Uani d
F(3) 0.5839(3) 0.3387(1) -0.1209(2) 0.0737(9) 1.000 Uani d
F(4) 0.6941(3) 0.2294(1) -0.15806(13) 0.0630(9) 1.000 Uani d
F(5) 0.7910(3) 0.2106(2) -0.0357(2) 0.0715(9) 1.000 Uani d
F(6) 0.8544(3) 0.3167(2) -0.0972(2) 0.0672(9) 1.000 Uani d
O(1) 0.6057(3) 0.3305(1) 0.1837(1) 0.0353(8) 1.000 Uani d
O(2) 0.8026(3) 0.1070(2) 0.1199(2) 0.0436(9) 1.000 Uani d
N(1) 0.3224(3) 0.0379(2) 0.0630(2) 0.0221(8) 1.000 Uani d
N(2) 0.3635(3) 0.0151(2) 0.1845(2) 0.0245(8) 1.000 Uani d
N(3) 0.1390(3) 0.2120(2) 0.2262(2) 0.0238(8) 1.000 Uani d
N(4) 0.1383(3) 0.2605(2) 0.1123(2) 0.0222(8) 1.000 Uani d
C(1) 0.3748(4) 0.0697(2) 0.1309(2) 0.0226(10) 1.000 Uani d
C(2) 0.3041(4) -0.0501(2) 0.1505(2) 0.0272(11) 1.000 Uani d
C(3) 0.2783(4) -0.0366(2) 0.0747(2) 0.0273(11) 1.000 Uani d
C(4) 0.3179(4) 0.0747(2) -0.0127(2) 0.0272(10) 1.000 Uani d
C(5) 0.1438(4) 0.0894(2) -0.0445(2) 0.0317(11) 1.000 Uani d
C(6) 0.1419(4) 0.1312(2) -0.1220(2) 0.0350(11) 1.000 Uani d
C(7) 0.2040(6) 0.0865(3) -0.1891(2) 0.061(2) 1.000 Uani d
C(8) 0.4024(5) 0.0241(2) 0.2679(2) 0.0335(11) 1.000 Uani d
C(9) 0.2447(5) 0.0269(2) 0.3141(2) 0.0370(12) 1.000 Uani d
C(10) 0.1220(5) 0.0857(2) 0.2852(2) 0.0355(12) 1.000 Uani d
C(11) 0.1870(4) 0.1664(2) 0.2937(2) 0.0285(11) 1.000 Uani d
C(12) 0.2320(4) 0.2189(2) 0.1624(2) 0.0216(10) 1.000 Uani d
C(13) -0.0114(4) 0.2479(2) 0.2145(2) 0.0278(11) 1.000 Uani d
C(14) -0.0125(4) 0.2786(2) 0.1433(2) 0.0283(11) 1.000 Uani d
C(15) 0.1857(4) 0.2837(2) 0.0340(2) 0.0290(11) 1.000 Uani d
C(16) 0.1811(7) 0.3669(3) 0.0235(3) 0.071(2) 1.000 Uani d
C(17) 0.2795(8) 0.4131(3) 0.0704(3) 0.093(2) 1.000 Uani d
C(18) 0.2492(7) 0.4975(3) 0.0591(3) 0.075(2) 1.000 Uani d
C(19) 0.5553(4) 0.2733(2) 0.1696(2) 0.0268(11) 1.000 Uani d
C(20) 0.6802(5) 0.1346(2) 0.1321(2) 0.0282(11) 1.000 Uani d
H(1) 0.2852 -0.0960 0.1764 0.033 1.000 Uiso c
H(2) 0.2380 -0.0709 0.0363 0.033 1.000 Uiso c
H(3) 0.3747 0.1210 -0.0076 0.033 1.000 Uiso c
H(4) 0.3728 0.0437 -0.0484 0.033 1.000 Uiso c
H(5) 0.0885 0.0430 -0.0521 0.038 1.000 Uiso c
H(6) 0.0870 0.1184 -0.0079 0.038 1.000 Uiso c
H(7) 0.0310 0.1460 -0.1346 0.042 1.000 Uiso c
H(8) 0.2098 0.1743 -0.1156 0.042 1.000 Uiso c
H(9) 0.1971 0.1159 -0.2351 0.074 1.000 Uiso c
H(10) 0.1380 0.0430 -0.1963 0.074 1.000 Uiso c
H(11) 0.3162 0.0725 -0.1783 0.074 1.000 Uiso c
H(12) 0.4686 -0.0167 0.2857 0.040 1.000 Uiso c
H(13) 0.4624 0.0693 0.2760 0.040 1.000 Uiso c
H(14) 0.1921 -0.0205 0.3106 0.044 1.000 Uiso c
H(15) 0.2750 0.0373 0.3669 0.044 1.000 Uiso c
H(16) 0.0959 0.0766 0.2317 0.043 1.000 Uiso c
H(17) 0.0243 0.0813 0.3139 0.043 1.000 Uiso c
H(18) 0.3046 0.1653 0.2994 0.034 1.000 Uiso c
H(19) 0.1426 0.1881 0.3388 0.034 1.000 Uiso c
H(20) -0.0980 0.2504 0.2502 0.033 1.000 Uiso c
H(21) -0.0993 0.3071 0.1190 0.034 1.000 Uiso c
H(22) 0.2951 0.2666 0.0259 0.035 1.000 Uiso c
H(23) 0.1110 0.2616 -0.0034 0.035 1.000 Uiso c
H(24) 0.2103 0.3763 -0.0285 0.085 1.000 Uiso c
H(25) 0.0696 0.3819 0.0300 0.085 1.000 Uiso c
H(26) 0.2600 0.4012 0.1231 0.112 1.000 Uiso c
H(27) 0.3922 0.4031 0.0601 0.112 1.000 Uiso c
H(28) 0.1519 0.5117 0.0846 0.090 1.000 Uiso c
H(29) 0.3415 0.5246 0.0804 0.090 1.000 Uiso c
H(30) 0.2355 0.5082 0.0051 0.090 1.000 Uiso c

loop_
_atom_site_aniso_label
_atom_site_aniso_U_11
_atom_site_aniso_U_22
_atom_site_aniso_U_33
_atom_site_aniso_U_12
_atom_site_aniso_U_13
_atom_site_aniso_U_23
Rh(1) 0.0216(2) 0.0200(2) 0.0256(2) -0.0006(1) -0.00024(11) -0.0020(2)
P(2) 0.0292(5) 0.0256(6) 0.0303(6) -0.0017(5) 0.0051(4) 0.0001(5)
F(1) 0.057(2) 0.071(2) 0.094(2) -0.030(2) 0.038(1) -0.010(2)
F(2) 0.095(2) 0.052(2) 0.037(1) 0.003(2) 0.0001(13) -0.014(1)
F(3) 0.087(2) 0.039(2) 0.091(2) 0.013(1) -0.051(2) 0.006(2)
F(4) 0.102(2) 0.047(2) 0.041(2) -0.016(2) 0.0215(13) -0.015(1)
F(5) 0.088(2) 0.040(2) 0.085(2) 0.017(2) -0.020(2) 0.010(2)
F(6) 0.049(2) 0.066(2) 0.087(2) -0.025(1) 0.015(1) -0.003(2)
O(1) 0.038(2) 0.023(2) 0.044(2) -0.0050(13) -0.0048(12) -0.005(1)
O(2) 0.032(2) 0.036(2) 0.062(2) 0.009(1) 0.0017(13) -0.012(2)
N(1) 0.019(2) 0.023(2) 0.024(2) -0.0032(13) -0.0008(12) -0.001(2)
N(2) 0.029(2) 0.021(2) 0.024(2) 0.001(1) -0.0030(13) -0.001(1)
N(3) 0.025(2) 0.026(2) 0.020(2) -0.002(1) 0.0023(12) -0.000(1)
N(4) 0.023(2) 0.022(2) 0.022(2) -0.0007(13) 0.0010(12) 0.002(1)
C(1) 0.018(2) 0.022(2) 0.027(2) 0.003(2) -0.002(2) -0.001(2)
C(2) 0.029(2) 0.021(2) 0.032(2) -0.001(2) 0.001(2) 0.001(2)
C(3) 0.023(2) 0.025(2) 0.033(2) -0.006(2) -0.003(2) -0.005(2)
C(4) 0.025(2) 0.029(2) 0.028(2) -0.007(2) 0.000(2) 0.000(2)
C(5) 0.027(2) 0.033(2) 0.035(2) 0.002(2) 0.003(2) 0.002(2)
C(6) 0.037(2) 0.036(2) 0.032(2) 0.005(2) -0.003(2) 0.005(2)
C(7) 0.085(4) 0.063(4) 0.035(3) 0.029(3) -0.006(2) 0.001(3)
C(8) 0.047(2) 0.029(2) 0.024(2) 0.006(2) -0.009(2) 0.001(2)
C(9) 0.061(3) 0.029(2) 0.021(2) 0.003(2) 0.006(2) 0.002(2)
C(10) 0.041(2) 0.037(3) 0.029(2) -0.001(2) 0.012(2) 0.002(2)
C(11) 0.037(2) 0.026(2) 0.023(2) 0.006(2) 0.002(2) -0.001(2)
C(12) 0.023(2) 0.017(2) 0.024(2) -0.001(2) -0.001(2) -0.002(2)
C(13) 0.022(2) 0.032(2) 0.030(2) -0.001(2) 0.005(2) -0.004(2)
C(14) 0.017(2) 0.032(2) 0.036(2) 0.004(2) -0.002(2) -0.004(2)
C(15) 0.040(2) 0.025(2) 0.022(2) -0.002(2) 0.005(2) -0.001(2)
C(16) 0.137(5) 0.042(3) 0.034(3) -0.033(3) 0.022(3) 0.001(3)
C(17) 0.169(6) 0.056(4) 0.054(4) -0.044(4) 0.008(4) 0.005(3)
C(18) 0.137(5) 0.030(3) 0.057(3) -0.010(3) -0.011(3) -0.006(3)
C(19) 0.021(2) 0.029(2) 0.030(2) 0.002(2) 0.002(2) -0.000(2)
C(20) 0.034(2) 0.020(2) 0.030(2) -0.004(2) -0.005(2) -0.006(2)

loop_
_atom_type_symbol
_atom_type_oxidation_number
_atom_type_number_in_cell
_atom_type_scat_dispersion_real
_atom_type_scat_dispersion_imag
_atom_type_scat_source
C 0 80 0.002 0.002
;International Tables for Crystallography
(1992, Vol. C, Table 6.1.1.2)
;
H 0 120 0.000 0.000
;International Tables for Crystallography
(1992, Vol. C, Table 6.1.1.2)
;
F 0 24 0.014 0.010
;International Tables for Crystallography
(1992, Vol. C, Table 6.1.1.2)
;
N 0 16 0.004 0.003
;International Tables for Crystallography
(1992, Vol. C, Table 6.1.1.2)
;
P 0 4 0.090 0.095
;International Tables for Crystallography
(1992, Vol. C, Table 6.1.1.2)
;
O 0 8 0.008 0.006
;International Tables for Crystallography
(1992, Vol. C, Table 6.1.1.2)
;
Rh 0 4 -1.287 0.919
;International Tables for Crystallography
(1992, Vol. C, Tables 4.2.6.8 and 6.1.1.1)
;

loop_
_geom_angle_atom_site_label_1
_geom_angle_atom_site_label_2
_geom_angle_atom_site_label_3
_geom_angle
_geom_angle_publ_flag
C1 RH1 C12 91.0(1) ?
C1 RH1 C19 177.3(2) ?
C1 RH1 C20 86.4(2) ?
C12 RH1 C19 88.6(2) ?
C12 RH1 C20 177.0(2) ?
C19 RH1 C20 93.9(2) ?
F1 P2 F2 91.5(2) ?
F1 P2 F3 91.9(2) ?
F1 P2 F4 89.6(2) ?
F1 P2 F5 88.4(2) ?
F1 P2 F6 177.7(2) ?
F2 P2 F3 90.3(2) ?
F2 P2 F4 178.1(2) ?
F2 P2 F5 89.1(2) ?
F2 P2 F6 88.4(2) ?
F3 P2 F4 91.3(2) ?
F3 P2 F5 179.3(2) ?
F3 P2 F6 90.3(2) ?
F4 P2 F5 89.3(2) ?
F4 P2 F6 90.5(2) ?
F5 P2 F6 89.3(2) ?
C1 N1 C3 110.5(3) ?
C1 N1 C4 125.2(3) ?
C3 N1 C4 124.2(3) ?
C1 N2 C2 110.9(3) ?
C1 N2 C8 124.8(4) ?
C2 N2 C8 124.3(3) ?
C11 N3 C12 123.8(3) ?
C11 N3 C13 125.4(3) ?
C12 N3 C13 110.5(3) ?
C12 N4 C14 111.2(3) ?
C12 N4 C15 125.5(3) ?
C14 N4 C15 123.3(3) ?
RH1 C1 N1 127.9(3) ?
RH1 C1 N2 127.1(3) ?
N1 C1 N2 104.9(3) ?
N2 C2 C3 107.3(4) ?
N2 C2 H1 126.4 no
C3 C2 H1 126.4 no
N1 C3 C2 106.5(4) ?
N1 C3 H2 126.8 no
C2 C3 H2 126.8 no
N1 C4 C5 113.1(3) ?
N1 C4 H3 108.6 no
N1 C4 H4 108.6 no
C5 C4 H3 108.6 no
C5 C4 H4 108.6 no
H3 C4 H4 109.5 no
C4 C5 C6 112.3(3) ?
C4 C5 H5 108.8 no
C4 C5 H6 108.8 no
C6 C5 H5 108.8 no
C6 C5 H6 108.8 no
H5 C5 H6 109.5 no
C5 C6 C7 114.6(4) ?
C5 C6 H7 108.2 no
C5 C6 H8 108.2 no
C7 C6 H7 108.2 no
C7 C6 H8 108.2 no
H7 C6 H8 109.5 no
C6 C7 H9 109.5 no
C6 C7 H10 109.5 no
C6 C7 H11 109.5 no
H9 C7 H10 109.5 no
H9 C7 H11 109.5 no
H10 C7 H11 109.5 no
N2 C8 C9 111.3(3) ?
N2 C8 H12 109.0 no
N2 C8 H13 109.0 no
C9 C8 H12 109.0 no
C9 C8 H13 109.0 no
H12 C8 H13 109.5 no
C8 C9 C10 113.4(3) ?
C8 C9 H14 108.5 no
C8 C9 H15 108.5 no
C10 C9 H14 108.5 no
C10 C9 H15 108.5 no
H14 C9 H15 109.5 no
C9 C10 C11 113.9(4) ?
C9 C10 H16 108.3 no
C9 C10 H17 108.3 no
C11 C10 H16 108.3 no
C11 C10 H17 108.3 no
H16 C10 H17 109.5 no
N3 C11 C10 111.7(3) ?
N3 C11 H18 108.9 no
N3 C11 H19 108.9 no
C10 C11 H18 108.9 no
C10 C11 H19 108.9 no
H18 C11 H19 109.5 no
RH1 C12 N3 126.8(3) ?
RH1 C12 N4 128.5(3) ?
N3 C12 N4 104.6(3) ?
N3 C13 C14 107.3(3) ?
N3 C13 H20 126.4 no
C14 C13 H20 126.4 no
N4 C14 C13 106.4(3) ?
N4 C14 H21 126.8 no
C13 C14 H21 126.8 no
N4 C15 C16 112.5(4) ?
N4 C15 H22 108.7 no
N4 C15 H23 108.7 no
C16 C15 H22 108.7 no
C16 C15 H23 108.7 no
H22 C15 H23 109.5 no
C15 C16 C17 120.8(6) ?
C15 C16 H24 106.6 no
C15 C16 H25 106.6 no
C17 C16 H24 106.6 no
C17 C16 H25 106.6 no
H24 C16 H25 109.5 no
C16 C17 C18 115.3(6) ?
C16 C17 H26 108.0 no
C16 C17 H27 108.0 no
C18 C17 H26 108.0 no
C18 C17 H27 108.0 no
H26 C17 H27 109.5 no
C17 C18 H28 109.5 no
C17 C18 H29 109.5 no
C17 C18 H30 109.5 no
H28 C18 H29 109.5 no
H28 C18 H30 109.5 no
H29 C18 H30 109.5 no
RH1 C19 O1 178.6(4) ?
RH1 C20 O2 176.7(4) ?

loop_
_geom_bond_atom_site_label_1
_geom_bond_atom_site_label_2
_geom_bond_distance
_geom_bond_publ_flag
RH1 C1 2.081(4) ?
RH1 C12 2.082(4) ?
RH1 C19 1.896(5) ?
RH1 C20 1.892(4) ?
P2 F1 1.564(3) ?
P2 F2 1.584(3) ?
P2 F3 1.564(3) ?
P2 F4 1.589(3) ?
P2 F5 1.601(3) ?
P2 F6 1.594(3) ?
O1 C19 1.127(5) ?
O2 C20 1.132(4) ?
N1 C1 1.353(5) ?
N1 C3 1.399(5) ?
N1 C4 1.459(5) ?
N2 C1 1.350(5) ?
N2 C2 1.383(5) ?
N2 C8 1.466(5) ?
N3 C11 1.461(5) ?
N3 C12 1.360(4) ?
N3 C13 1.381(5) ?
N4 C12 1.348(5) ?
N4 C14 1.386(4) ?
N4 C15 1.475(5) ?
C2 C3 1.335(5) ?
C2 H1 0.95 no
C3 H2 0.95 no
C4 C5 1.510(5) ?
C4 H3 0.95 no
C4 H4 0.95 no
C5 C6 1.529(6) ?
C5 H5 0.95 no
C5 H6 0.95 no
C6 C7 1.508(6) ?
C6 H7 0.95 no
C6 H8 0.95 no
C7 H9 0.95 no
C7 H10 0.95 no
C7 H11 0.95 no
C8 C9 1.529(6) ?
C8 H12 0.95 no
C8 H13 0.95 no
C9 C10 1.517(6) ?
C9 H14 0.95 no
C9 H15 0.95 no
C10 C11 1.543(6) ?
C10 H16 0.95 no
C10 H17 0.95 no
C11 H18 0.95 no
C11 H19 0.95 no
C13 C14 1.343(5) ?
C13 H20 0.95 no
C14 H21 0.95 no
C15 C16 1.503(7) ?
C15 H22 0.95 no
C15 H23 0.95 no
C16 C17 1.384(8) ?
C16 H24 0.95 no
C16 H25 0.95 no
C17 C18 1.545(8) ?
C17 H26 0.95 no
C17 H27 0.95 no
C18 H28 0.95 no
C18 H29 0.95 no
C18 H30 0.95 no

loop_
_geom_contact_atom_site_label_1
_geom_contact_atom_site_label_2
_geom_contact_distance
_geom_contact_site_symmetry_2
_geom_contact_publ_flag
F1 C15 3.359(5) . no
F1 C4 3.386(5) . no
F2 C19 3.238(5) . no
F2 O1 3.247(4) . no
F2 C14 3.481(5) 1_655 no
F2 C18 3.484(7) 3_665 no
F3 C18 3.384(6) 3_665 no
F3 C8 3.409(5) 4_554 no
F3 C11 3.469(5) 4_554 no
F4 O1 2.987(4) 4_554 no
F4 C19 3.128(5) 4_554 no
F4 C2 3.216(5) 3_655 no
F4 C13 3.323(4) 4_654 no
F5 C3 3.234(5) 3_655 no
F5 O2 3.256(4) . no
F5 C20 3.347(5) . no
F5 C6 3.548(5) 1_655 no
F5 C2 3.557(5) 3_655 no
F5 C5 3.589(5) 1_655 no
F6 C11 3.349(5) 4_654 no
F6 C16 3.410(7) 1_655 no
F6 C15 3.479(5) 1_655 no
F6 C10 3.489(5) 4_654 no
F6 C18 3.502(7) 3_665 no
O1 C14 3.318(5) 1_655 no
O1 C13 3.447(5) 1_655 no
O1 C8 3.570(5) 2_655 no
O2 C13 3.329(5) 1_655 no
O2 C14 3.435(5) 1_655 no
C3 C4 3.535(5) 3_655 no
C3 C5 3.553(5) 3 no
C13 C20 3.470(6) 1_455 no
C13 C19 3.578(5) 1_455 no
C14 C19 3.536(5) 1_455 no
C14 C20 3.580(6) 1_455 no

loop_
_geom_torsion_atom_site_label_1
_geom_torsion_atom_site_label_2
_geom_torsion_atom_site_label_3
_geom_torsion_atom_site_label_4
_geom_torsion
_geom_torsion_publ_flag
RH1 C1 N1 C3 175.9(3) no
RH1 C1 N1 C4 -2.0(5) no
RH1 C1 N2 C2 -176.0(3) no
RH1 C1 N2 C8 6.3(5) no
RH1 C12 N3 C11 -6.3(5) no
RH1 C12 N3 C13 179.4(3) no
RH1 C12 N4 C14 -179.2(3) no
RH1 C12 N4 C15 1.7(6) no
O1 C19 RH1 C1 -9(17) no
O1 C19 RH1 C12 74(14) no
O1 C19 RH1 C20 -107(14) no
O2 C20 RH1 C1 32.3(63) no
O2 C20 RH1 C12 -1.5(86) no
O2 C20 RH1 C19 -150.4(63) no
N1 C1 RH1 C12 88.9(3) no
N1 C1 RH1 C19 172.2(30) no
N1 C1 RH1 C20 -89.4(3) no
N1 C1 N2 C2 -0.3(4) no
N1 C1 N2 C8 -178.0(3) no
N1 C3 C2 N2 -0.2(4) no
N1 C4 C5 C6 177.3(3) no
N2 C1 RH1 C12 -96.3(3) no
N2 C1 RH1 C19 -13.0(34) no
N2 C1 RH1 C20 85.4(3) no
N2 C1 N1 C3 0.2(4) no
N2 C1 N1 C4 -177.7(3) no
N2 C8 C9 C10 -54.2(5) no
N3 C11 C10 C9 139.8(3) no
N3 C12 RH1 C1 76.4(3) no
N3 C12 RH1 C19 -101.0(4) no
N3 C12 RH1 C20 110.0(29) no
N3 C12 N4 C14 -1.0(4) no
N3 C12 N4 C15 179.9(3) no
N3 C13 C14 N4 0.3(5) no
N4 C12 RH1 C1 -105.8(4) no
N4 C12 RH1 C19 76.9(4) no
N4 C12 RH1 C20 -72.1(31) no
N4 C12 N3 C11 175.5(3) no
N4 C12 N3 C13 1.1(4) no
N4 C15 C16 C17 59.9(7) no
C1 N1 C3 C2 0.0(4) no
C1 N1 C4 C5 -110.8(4) no
C1 N2 C2 C3 0.3(4) no
C1 N2 C8 C9 105.5(4) no
C2 N2 C8 C9 -71.9(5) no
C2 C3 N1 C4 177.9(3) no
C3 N1 C4 C5 71.6(5) no
C3 C2 N2 C8 178.0(3) no
C4 C5 C6 C7 68.7(5) no
C8 C9 C10 C11 -64.0(5) no
C10 C11 N3 C12 -89.9(4) no
C10 C11 N3 C13 83.6(5) no
C11 N3 C13 C14 -175.1(4) no
C12 N3 C13 C14 -0.9(5) no
C12 N4 C14 C13 0.5(5) no
C12 N4 C15 C16 -123.4(5) no
C13 C14 N4 C15 179.6(4) no
C14 N4 C15 C16 57.5(5) no
C15 C16 C17 C18 -173.8(5) no
